data_4071125
loop_
_publ_author_name
'Montigny, Fr\'ed\'eric de'
'Argouarch, Gilles'
'Roisnel, Thierry'
'Toupet, Loic'
'Lapinte, Claude'
'Lam, Sally Chan-Fung'
'Tao, Chi-Hang'
'Yam, Vivian Wing-Wah'

_publ_section_title
;
 Syntheses, Structures, and Properties of Some Piano-Stool Iron Acetylides
 Bearing a Functional Anthracenyl Group
;
_journal_issue 8
_journal_name_full Organometallics
_journal_page_first 1912
_journal_paper_doi 10.1021/om701278e
_journal_volume 27
_journal_year 2008
_chemical_compound_source 'synthesis as described'
_chemical_formula_moiety '2(C53 H47 Fe1 N1 P2), C1 H2 Cl2, 2(P1 F6)'
_chemical_formula_sum 'C107 H96 Cl2 F12 Fe2 N2 P6'
_chemical_formula_weight 2006.28
_chemical_name_systematic
;
 ?
;
_space_group_IT_number 2
_symmetry_cell_setting triclinic
_symmetry_Int_Tables_number 2
_symmetry_space_group_name_Hall '-P 1'
_symmetry_space_group_name_H-M 'P -1'
_atom_sites_solution_hydrogens geom
_atom_sites_solution_primary direct
_atom_sites_solution_secondary difmap
_audit_conform_dict_location ftp://ftp.iucr.org/pub/cif_core.dic
_audit_conform_dict_name cif_core.dic
_audit_conform_dict_version 2.3
_audit_creation_date 2006-01-25T18:19:41-00:00
_audit_creation_method 'WinGX routine CIF_UPDATE'
_cell_angle_alpha 78.586(3)
_cell_angle_beta 73.714(3)
_cell_angle_gamma 82.375(2)
_cell_formula_units_Z 2
_cell_length_a 13.9630(9)
_cell_length_b 17.8162(12)
_cell_length_c 20.8505(17)
_cell_measurement_reflns_used 11091
_cell_measurement_temperature 293(2)
_cell_measurement_theta_max 26.733
_cell_measurement_theta_min 2.546
_cell_measurement_wavelength 0.71073
_cell_volume 4863.9(6)
_computing_cell_refinement 'HKL Scalepack (Otwinowski & Minor 1997)'
_computing_data_collection 'Collect (Nonius BV, 1997-2000)'
_computing_data_reduction 'HKL Denzo and Scalepack (Otwinowski & Minor 1997)'
_computing_molecular_graphics 'Ortep-3 for Windows (Farrugia, 1997)'
_computing_publication_material 'WinGX publication routines (Farrugia, 1999)'
_computing_structure_refinement 'SHELXL-97 (Sheldrick, 1997)'
_computing_structure_solution 'SHELXS-97 (Sheldrick, 1997)'
_diffrn_ambient_temperature 293(2)
_diffrn_detector 'CCD plate'
_diffrn_detector_area_resol_mean 9
_diffrn_measured_fraction_theta_full 0.88
_diffrn_measured_fraction_theta_max 0.88
_diffrn_measurement_device '95mm CCD camera on \k-goniostat'
_diffrn_measurement_device_type KappaCCD
_diffrn_measurement_method 'CCD rotation images, thick slices'
_diffrn_orient_matrix_type 'by Nonius Collect from scalepack cell'
_diffrn_orient_matrix_UB_11 0.369889E-1
_diffrn_orient_matrix_UB_12 0.469631E-1
_diffrn_orient_matrix_UB_13 -0.207358E-1
_diffrn_orient_matrix_UB_21 -0.435249E-1
_diffrn_orient_matrix_UB_22 0.274428E-1
_diffrn_orient_matrix_UB_23 0.366188E-1
_diffrn_orient_matrix_UB_31 0.483949E-1
_diffrn_orient_matrix_UB_32 -0.185049E-1
_diffrn_orient_matrix_UB_33 0.282658E-1
_diffrn_radiation_monochromator graphite
_diffrn_radiation_probe x-ray
_diffrn_radiation_type MoK\a
_diffrn_radiation_wavelength 0.71073
_diffrn_reflns_av_R_equivalents 0.0548
_diffrn_reflns_av_unetI/netI 0.1253
_diffrn_reflns_limit_h_max 17
_diffrn_reflns_limit_h_min -17
_diffrn_reflns_limit_k_max 22
_diffrn_reflns_limit_k_min -22
_diffrn_reflns_limit_l_max 24
_diffrn_reflns_limit_l_min -26
_diffrn_reflns_number 25327
_diffrn_reflns_theta_full 26.83
_diffrn_reflns_theta_max 26.83
_diffrn_reflns_theta_min 2.87
_diffrn_source 'Enraf Nonius FR590'
_exptl_absorpt_coefficient_mu 0.524
_exptl_absorpt_correction_type none
_exptl_crystal_colour black
_exptl_crystal_density_diffrn 1.37
_exptl_crystal_density_method 'not measured'
_exptl_crystal_description prism
_exptl_crystal_F_000 2072
_exptl_crystal_size_max 0.35
_exptl_crystal_size_mid 0.3
_exptl_crystal_size_min 0.14
_refine_diff_density_max 0.659
_refine_diff_density_min -0.525
_refine_diff_density_rms 0.066
_refine_ls_extinction_method none
_refine_ls_goodness_of_fit_ref 1.017
_refine_ls_hydrogen_treatment mixed
_refine_ls_matrix_type full
_refine_ls_number_parameters 1189
_refine_ls_number_reflns 18395
_refine_ls_number_restraints 40
_refine_ls_restrained_S_all 1.016
_refine_ls_R_factor_all 0.2109
_refine_ls_R_factor_gt 0.0922
_refine_ls_shift/su_max 0.002
_refine_ls_shift/su_mean 0
_refine_ls_structure_factor_coef Fsqd
_refine_ls_weighting_details 'calc w=1/[\s^2^(Fo^2^)+(0.1328P)^2^+5.0981P] where P=(Fo^2^+2Fc^2^)/3'
_refine_ls_weighting_scheme calc
_refine_ls_wR_factor_gt 0.2285
_refine_ls_wR_factor_ref 0.3183
_reflns_number_gt 7750
_reflns_number_total 18395
_reflns_threshold_expression >2sigma(I)
_cod_data_source_file om701278e-file003.cif
_cod_data_source_block num
_cod_database_code 4071125

loop_
_symmetry_equiv_pos_as_xyz
'x, y, z'
'-x, -y, -z'

loop_
_atom_site_label
_atom_site_type_symbol
_atom_site_fract_x
_atom_site_fract_y
_atom_site_fract_z
_atom_site_U_iso_or_equiv
_atom_site_adp_type
_atom_site_occupancy
_atom_site_symmetry_multiplicity
_atom_site_calc_flag
_atom_site_refinement_flags
_atom_site_disorder_assembly
_atom_site_disorder_group
Fe1 Fe 0.79745(8) 0.29695(5) 0.95516(4) 0.0615(3) Uani 1 1 d . . .
P101 P 0.94270(14) 0.31067(9) 0.97859(8) 0.0609(5) Uani 1 1 d . . .
P102 P 0.72278(15) 0.35562(10) 1.04563(9) 0.0646(5) Uani 1 1 d . . .
C101 C 0.8096(6) 0.3636(4) 0.8546(4) 0.080(2) Uani 1 1 d D . .
C106 C 0.8600(8) 0.4348(5) 0.8151(4) 0.106(3) Uani 1 1 d D . .
H10A H 0.8168 0.4796 0.8262 0.16 Uiso 1 1 calc R . .
H10B H 0.8737 0.4343 0.7675 0.16 Uiso 1 1 calc R . .
H10C H 0.9217 0.4358 0.8267 0.16 Uiso 1 1 calc R . .
C105 C 0.8515(6) 0.2871(4) 0.8508(4) 0.082(2) Uani 1 1 d D . .
C110 C 0.9560(7) 0.2646(6) 0.8115(4) 0.114(3) Uani 1 1 d D . .
H11A H 0.9932 0.3093 0.7953 0.171 Uiso 1 1 calc R . .
H11B H 0.953 0.2426 0.7737 0.171 Uiso 1 1 calc R . .
H11C H 0.9885 0.2275 0.8404 0.171 Uiso 1 1 calc R . .
C104 C 0.7748(6) 0.2373(4) 0.8824(4) 0.080(2) Uani 1 1 d D . .
C109 C 0.7837(9) 0.1520(4) 0.8832(5) 0.119(4) Uani 1 1 d D . .
H10D H 0.8519 0.1353 0.8632 0.178 Uiso 1 1 calc R . .
H10E H 0.7415 0.1406 0.8577 0.178 Uiso 1 1 calc R . .
H10F H 0.7634 0.1258 0.9291 0.178 Uiso 1 1 calc R . .
C103 C 0.6860(6) 0.2822(4) 0.9077(4) 0.078(2) Uani 1 1 d D . .
C108 C 0.5850(7) 0.2530(5) 0.9407(5) 0.100(3) Uani 1 1 d D . .
H10G H 0.5373 0.295 0.9533 0.15 Uiso 1 1 calc R . .
H10H H 0.5881 0.2159 0.9805 0.15 Uiso 1 1 calc R . .
H10I H 0.5649 0.2292 0.9096 0.15 Uiso 1 1 calc R . .
C102 C 0.7066(6) 0.3606(4) 0.8897(4) 0.080(2) Uani 1 1 d D . .
C107 C 0.6294(7) 0.4279(5) 0.8955(5) 0.109(3) Uani 1 1 d D . .
H10J H 0.662 0.4748 0.8802 0.163 Uiso 1 1 calc R . .
H10K H 0.5917 0.4259 0.942 0.163 Uiso 1 1 calc R . .
H10L H 0.585 0.4261 0.8682 0.163 Uiso 1 1 calc R . .
C113 C 1.0252(6) 0.2238(4) 0.9932(3) 0.0649(18) Uani 1 1 d . . .
C114 C 1.0183(6) 0.1571(4) 0.9704(3) 0.070(2) Uani 1 1 d . . .
H114 H 0.97 0.1553 0.9478 0.084 Uiso 1 1 calc R . .
C115 C 1.0834(7) 0.0936(4) 0.9813(4) 0.081(2) Uani 1 1 d . . .
H115 H 1.0786 0.0488 0.9663 0.097 Uiso 1 1 calc R . .
C116 C 1.1550(7) 0.0960(5) 1.0139(4) 0.095(3) Uani 1 1 d . . .
H116 H 1.1983 0.0527 1.0212 0.114 Uiso 1 1 calc R . .
C117 C 1.1634(7) 0.1611(5) 1.0358(4) 0.092(3) Uani 1 1 d . . .
H117 H 1.2124 0.1625 1.0578 0.11 Uiso 1 1 calc R . .
C118 C 1.0990(6) 0.2249(4) 1.0254(4) 0.077(2) Uani 1 1 d . . .
H118 H 1.1052 0.2695 1.0403 0.093 Uiso 1 1 calc R . .
C119 C 1.0335(6) 0.3734(4) 0.9184(3) 0.0671(18) Uani 1 1 d . . .
C120 C 1.1133(6) 0.3434(4) 0.8730(4) 0.079(2) Uani 1 1 d . . .
H120 H 1.1276 0.2904 0.8775 0.095 Uiso 1 1 calc R . .
C121 C 1.1729(7) 0.3910(5) 0.8203(4) 0.095(3) Uani 1 1 d . . .
H121 H 1.2251 0.3695 0.7888 0.114 Uiso 1 1 calc R . .
C122 C 1.1559(8) 0.4678(5) 0.8143(4) 0.098(3) Uani 1 1 d . . .
H122 H 1.1978 0.4989 0.7795 0.118 Uiso 1 1 calc R . .
C123 C 1.0786(8) 0.5005(4) 0.8583(4) 0.090(3) Uani 1 1 d . . .
H123 H 1.0669 0.5537 0.8534 0.107 Uiso 1 1 calc R . .
C124 C 1.0168(7) 0.4536(4) 0.9112(4) 0.083(2) Uani 1 1 d . . .
H124 H 0.964 0.4758 0.9418 0.1 Uiso 1 1 calc R . .
C125 C 0.6007(5) 0.3251(4) 1.0900(3) 0.0663(18) Uani 1 1 d . . .
C126 C 0.5139(7) 0.3724(5) 1.0824(5) 0.089(2) Uani 1 1 d . . .
H126 H 0.5199 0.4226 1.0594 0.106 Uiso 1 1 calc R . .
C127 C 0.4176(7) 0.3445(6) 1.1093(5) 0.099(3) Uani 1 1 d . . .
H127 H 0.3608 0.3766 1.1046 0.118 Uiso 1 1 calc R . .
C128 C 0.4086(7) 0.2709(6) 1.1421(5) 0.098(3) Uani 1 1 d . . .
H128 H 0.3458 0.2518 1.1579 0.117 Uiso 1 1 calc R . .
C129 C 0.4916(7) 0.2245(5) 1.1520(4) 0.091(3) Uani 1 1 d . . .
H129 H 0.4848 0.1746 1.1755 0.109 Uiso 1 1 calc R . .
C130 C 0.5866(6) 0.2521(4) 1.1267(4) 0.076(2) Uani 1 1 d . . .
H130 H 0.6418 0.2204 1.135 0.091 Uiso 1 1 calc R . .
C131 C 0.7079(6) 0.4605(4) 1.0424(4) 0.073(2) Uani 1 1 d . . .
C132 C 0.7552(6) 0.5093(4) 0.9870(4) 0.078(2) Uani 1 1 d . . .
H132 H 0.7899 0.49 0.9478 0.093 Uiso 1 1 calc R . .
C133 C 0.7528(8) 0.5873(5) 0.9877(5) 0.099(3) Uani 1 1 d . . .
H133 H 0.7861 0.62 0.9498 0.119 Uiso 1 1 calc R . .
C134 C 0.6992(8) 0.6154(5) 1.0469(6) 0.104(3) Uani 1 1 d . . .
H134 H 0.6975 0.6674 1.0484 0.124 Uiso 1 1 calc R . .
C135 C 0.6506(7) 0.5691(5) 1.1010(6) 0.095(3) Uani 1 1 d . . .
H135 H 0.6132 0.589 1.1393 0.114 Uiso 1 1 calc R . .
C136 C 0.6555(6) 0.4905(4) 1.1004(5) 0.087(2) Uani 1 1 d . . .
H136 H 0.6237 0.4579 1.139 0.104 Uiso 1 1 calc R . .
C112 C 0.8069(5) 0.3278(4) 1.1018(3) 0.0670(18) Uani 1 1 d . . .
H11D H 0.7859 0.356 1.1394 0.08 Uiso 1 1 calc R . .
H11E H 0.8066 0.2733 1.1197 0.08 Uiso 1 1 calc R . .
C111 C 0.9110(5) 0.3474(4) 1.0585(3) 0.0675(18) Uani 1 1 d . . .
H11F H 0.96 0.3255 1.0835 0.081 Uiso 1 1 calc R . .
H11G H 0.9136 0.4027 1.049 0.081 Uiso 1 1 calc R . .
C137 C 0.7872(6) 0.2059(4) 1.0187(3) 0.0653(18) Uani 1 1 d . . .
C138 C 0.7807(6) 0.1454(4) 1.0579(3) 0.0680(19) Uani 1 1 d . . .
C139 C 0.7738(6) 0.0730(4) 1.1023(3) 0.068(2) Uani 1 1 d . . .
C152 C 0.8424(6) 0.0483(4) 1.1419(3) 0.0663(19) Uani 1 1 d . . .
C151 C 0.9131(6) 0.0966(4) 1.1458(3) 0.0687(19) Uani 1 1 d . . .
H151 H 0.914 0.1465 1.1217 0.082 Uiso 1 1 calc R . .
C150 C 0.9790(7) 0.0720(5) 1.1838(4) 0.086(2) Uani 1 1 d . . .
H150 H 1.0239 0.1051 1.1858 0.104 Uiso 1 1 calc R . .
C149 C 0.9800(7) -0.0040(5) 1.2205(4) 0.089(2) Uani 1 1 d . . .
H149 H 1.0257 -0.0207 1.2463 0.107 Uiso 1 1 calc R . .
C148 C 0.9149(7) -0.0518(5) 1.2180(4) 0.085(3) Uani 1 1 d . . .
H148 H 0.9173 -0.1019 1.2415 0.102 Uiso 1 1 calc R . .
C147 C 0.8432(7) -0.0277(4) 1.1807(3) 0.075(2) Uani 1 1 d . . .
C146 C 0.7705(7) -0.0752(4) 1.1782(3) 0.076(2) Uani 1 1 d . . .
C145 C 0.6985(7) -0.0514(4) 1.1436(4) 0.076(2) Uani 1 1 d . . .
C144 C 0.6235(9) -0.0981(6) 1.1457(5) 0.101(3) Uani 1 1 d . . .
H144 H 0.6222 -0.1475 1.1708 0.121 Uiso 1 1 calc R . .
C143 C 0.5530(10) -0.0713(6) 1.1115(5) 0.112(3) Uani 1 1 d . . .
H143 H 0.506 -0.1037 1.1116 0.134 Uiso 1 1 calc R . .
C142 C 0.5494(8) 0.0061(6) 1.0752(5) 0.110(3) Uani 1 1 d . . .
H142 H 0.4977 0.0252 1.0548 0.132 Uiso 1 1 calc R . .
C141 C 0.6238(7) 0.0510(5) 1.0713(4) 0.087(2) Uani 1 1 d . . .
H141 H 0.6245 0.1 1.0454 0.105 Uiso 1 1 calc R . .
C140 C 0.6979(6) 0.0263(4) 1.1044(4) 0.073(2) Uani 1 1 d . . .
C153 C 0.7755(7) -0.1532(4) 1.2120(4) 0.097(3) Uani 1 1 d . . .
N154 N 0.7860(7) -0.2160(4) 1.2372(4) 0.112(3) Uani 1 1 d . . .
Fe2 Fe 0.27500(8) 0.28616(5) 0.46676(4) 0.0604(3) Uani 1 1 d . . .
P201 P 0.41818(15) 0.30194(9) 0.49147(9) 0.0630(5) Uani 1 1 d . . .
P202 P 0.19814(15) 0.34296(10) 0.55819(9) 0.0658(5) Uani 1 1 d . . .
C201 C 0.1840(6) 0.3517(3) 0.4012(4) 0.074(2) Uani 1 1 d D . .
C206 C 0.1070(7) 0.4189(5) 0.4089(5) 0.104(3) Uani 1 1 d D . .
H20A H 0.043 0.4009 0.4342 0.156 Uiso 1 1 calc R . .
H20B H 0.1027 0.4456 0.3649 0.156 Uiso 1 1 calc R . .
H20C H 0.1259 0.4532 0.4326 0.156 Uiso 1 1 calc R . .
C205 C 0.2866(6) 0.3553(4) 0.3670(3) 0.074(2) Uani 1 1 d D . .
C210 C 0.3379(8) 0.4258(5) 0.3280(4) 0.105(3) Uani 1 1 d D . .
H21A H 0.4078 0.4118 0.3101 0.158 Uiso 1 1 calc R . .
H21B H 0.3303 0.4624 0.3576 0.158 Uiso 1 1 calc R . .
H21C H 0.3085 0.448 0.2914 0.158 Uiso 1 1 calc R . .
C204 C 0.3282(6) 0.2782(4) 0.3630(3) 0.081(2) Uani 1 1 d D . .
C209 C 0.4314(7) 0.2556(6) 0.3211(4) 0.115(3) Uani 1 1 d D . .
H20D H 0.4695 0.2998 0.3055 0.172 Uiso 1 1 calc R . .
H20E H 0.4257 0.2359 0.2828 0.172 Uiso 1 1 calc R . .
H20F H 0.4646 0.2168 0.3483 0.172 Uiso 1 1 calc R . .
C203 C 0.2518(6) 0.2277(4) 0.3942(4) 0.080(2) Uani 1 1 d D . .
C208 C 0.2584(8) 0.1428(4) 0.3922(5) 0.107(3) Uani 1 1 d D . .
H20G H 0.1958 0.1226 0.4176 0.16 Uiso 1 1 calc R . .
H20H H 0.3109 0.1168 0.4118 0.16 Uiso 1 1 calc R . .
H20I H 0.2726 0.1352 0.3461 0.16 Uiso 1 1 calc R . .
C202 C 0.1617(6) 0.2737(4) 0.4187(4) 0.072(2) Uani 1 1 d D . .
C207 C 0.0609(7) 0.2453(5) 0.4528(4) 0.097(3) Uani 1 1 d D . .
H20J H 0.0661 0.1902 0.4588 0.145 Uiso 1 1 calc R . .
H20K H 0.0157 0.266 0.4253 0.145 Uiso 1 1 calc R . .
H20L H 0.0362 0.2613 0.4962 0.145 Uiso 1 1 calc R . .
C219 C 0.5080(6) 0.2180(4) 0.4994(3) 0.0675(18) Uani 1 1 d . . .
C220 C 0.5052(6) 0.1526(4) 0.4756(3) 0.072(2) Uani 1 1 d . . .
H220 H 0.4553 0.1488 0.455 0.086 Uiso 1 1 calc R . .
C221 C 0.5773(8) 0.0911(4) 0.4821(4) 0.094(3) Uani 1 1 d . . .
H221 H 0.5762 0.0464 0.4657 0.112 Uiso 1 1 calc R . .
C222 C 0.6487(8) 0.0974(6) 0.5127(5) 0.107(3) Uani 1 1 d . . .
H222 H 0.6958 0.0561 0.5175 0.129 Uiso 1 1 calc R . .
C223 C 0.6540(7) 0.1627(5) 0.5367(5) 0.100(3) Uani 1 1 d . . .
H223 H 0.7036 0.166 0.5577 0.119 Uiso 1 1 calc R . .
C224 C 0.5834(7) 0.2229(5) 0.5286(4) 0.089(2) Uani 1 1 d . . .
H224 H 0.5867 0.2683 0.5432 0.107 Uiso 1 1 calc R . .
C213 C 0.5003(6) 0.3723(4) 0.4344(4) 0.0710(19) Uani 1 1 d . . .
C214 C 0.5806(7) 0.3486(5) 0.3838(4) 0.094(3) Uani 1 1 d . . .
H214 H 0.5988 0.2966 0.3831 0.113 Uiso 1 1 calc R . .
C215 C 0.6339(9) 0.4040(6) 0.3340(6) 0.133(4) Uani 1 1 d . . .
H215 H 0.6877 0.3888 0.2998 0.16 Uiso 1 1 calc R . .
C216 C 0.6064(9) 0.4818(6) 0.3355(7) 0.132(4) Uani 1 1 d . . .
H216 H 0.6408 0.5187 0.302 0.158 Uiso 1 1 calc R . .
C217 C 0.5282(9) 0.5038(5) 0.3867(6) 0.104(3) Uani 1 1 d . . .
H217 H 0.51 0.5557 0.3879 0.125 Uiso 1 1 calc R . .
C218 C 0.4775(7) 0.4506(4) 0.4355(4) 0.087(2) Uani 1 1 d . . .
H218 H 0.4261 0.4666 0.4705 0.104 Uiso 1 1 calc R . .
C231 C 0.1871(6) 0.4464(4) 0.5577(4) 0.078(2) Uani 1 1 d . . .
C232 C 0.2287(7) 0.4975(4) 0.5001(5) 0.092(3) Uani 1 1 d . . .
H232 H 0.2565 0.4806 0.4588 0.11 Uiso 1 1 calc R . .
C233 C 0.2282(9) 0.5747(5) 0.5049(6) 0.114(3) Uani 1 1 d . . .
H233 H 0.2563 0.6088 0.4663 0.136 Uiso 1 1 calc R . .
C234 C 0.1886(9) 0.6011(6) 0.5632(8) 0.125(4) Uani 1 1 d . . .
H234 H 0.1913 0.6524 0.5652 0.15 Uiso 1 1 calc R . .
C235 C 0.1444(8) 0.5522(6) 0.6197(7) 0.112(3) Uani 1 1 d . . .
H235 H 0.114 0.5709 0.6598 0.134 Uiso 1 1 calc R . .
C236 C 0.1441(7) 0.4745(4) 0.6179(5) 0.091(3) Uani 1 1 d . . .
H236 H 0.1152 0.4414 0.657 0.109 Uiso 1 1 calc R . .
C225 C 0.0740(6) 0.3137(4) 0.6012(4) 0.077(2) Uani 1 1 d . . .
C226 C -0.0114(7) 0.3649(5) 0.5985(5) 0.091(2) Uani 1 1 d . . .
H226 H -0.0038 0.4158 0.5778 0.109 Uiso 1 1 calc R . .
C227 C -0.1053(8) 0.3404(6) 0.6259(5) 0.105(3) Uani 1 1 d . . .
H227 H -0.1609 0.3756 0.6263 0.125 Uiso 1 1 calc R . .
C228 C -0.1185(7) 0.2650(7) 0.6526(5) 0.106(3) Uani 1 1 d . . .
H228 H -0.1827 0.2484 0.6684 0.127 Uiso 1 1 calc R . .
C229 C -0.0375(8) 0.2138(6) 0.6562(4) 0.095(3) Uani 1 1 d . . .
H229 H -0.0469 0.1627 0.6754 0.113 Uiso 1 1 calc R . .
C230 C 0.0589(6) 0.2373(4) 0.6314(4) 0.079(2) Uani 1 1 d . . .
H230 H 0.1136 0.2021 0.6348 0.095 Uiso 1 1 calc R . .
C212 C 0.2778(6) 0.3115(4) 0.6151(3) 0.073(2) Uani 1 1 d . . .
H21D H 0.2548 0.3372 0.6542 0.088 Uiso 1 1 calc R . .
H21E H 0.277 0.2565 0.6306 0.088 Uiso 1 1 calc R . .
C211 C 0.3832(6) 0.3320(4) 0.5751(4) 0.075(2) Uani 1 1 d . . .
H21F H 0.4306 0.307 0.6005 0.09 Uiso 1 1 calc R . .
H21G H 0.3865 0.3871 0.5692 0.09 Uiso 1 1 calc R . .
C237 C 0.2690(5) 0.1929(3) 0.5274(3) 0.0600(16) Uani 1 1 d . . .
C238 C 0.2670(5) 0.1307(4) 0.5655(3) 0.0656(18) Uani 1 1 d . . .
C239 C 0.2621(5) 0.0577(3) 0.6084(3) 0.0614(18) Uani 1 1 d . . .
C252 C 0.3322(5) 0.0336(3) 0.6466(3) 0.0619(18) Uani 1 1 d . . .
C251 C 0.4032(6) 0.0817(4) 0.6496(4) 0.070(2) Uani 1 1 d . . .
H251 H 0.4032 0.1316 0.6254 0.084 Uiso 1 1 calc R . .
C250 C 0.4707(6) 0.0579(5) 0.6861(4) 0.082(2) Uani 1 1 d . . .
H250 H 0.5149 0.0916 0.6879 0.099 Uiso 1 1 calc R . .
C249 C 0.4742(7) -0.0175(5) 0.7212(4) 0.089(2) Uani 1 1 d . . .
H249 H 0.5215 -0.0341 0.7458 0.107 Uiso 1 1 calc R . .
C248 C 0.4081(7) -0.0670(4) 0.7195(4) 0.082(2) Uani 1 1 d . . .
H248 H 0.4115 -0.1172 0.7426 0.098 Uiso 1 1 calc R . .
C247 C 0.3351(6) -0.0429(4) 0.6833(3) 0.0658(19) Uani 1 1 d . . .
C246 C 0.2650(6) -0.0925(4) 0.6823(3) 0.072(2) Uani 1 1 d . . .
C245 C 0.1902(7) -0.0674(4) 0.6487(4) 0.075(2) Uani 1 1 d . . .
C244 C 0.1135(8) -0.1142(4) 0.6515(4) 0.086(2) Uani 1 1 d . . .
H244 H 0.1143 -0.1643 0.6751 0.103 Uiso 1 1 calc R . .
C243 C 0.0402(9) -0.0877(6) 0.6209(5) 0.105(3) Uani 1 1 d . . .
H243 H -0.009 -0.1197 0.6241 0.125 Uiso 1 1 calc R . .
C242 C 0.0359(8) -0.0126(6) 0.5842(5) 0.108(3) Uani 1 1 d . . .
H242 H -0.0158 0.0053 0.5635 0.13 Uiso 1 1 calc R . .
C241 C 0.1106(7) 0.0345(5) 0.5793(4) 0.084(2) Uani 1 1 d . . .
H241 H 0.1091 0.0841 0.5547 0.101 Uiso 1 1 calc R . .
C240 C 0.1880(6) 0.0083(4) 0.6109(3) 0.0661(19) Uani 1 1 d . . .
C253 C 0.2724(7) -0.1708(4) 0.7159(4) 0.087(3) Uani 1 1 d . . .
N254 N 0.2815(6) -0.2331(4) 0.7417(4) 0.102(3) Uani 1 1 d . . .
P5 P 0.5614(2) 0.29198(15) 0.73488(12) 0.0965(7) Uani 1 1 d . . .
F51 F 0.5516(18) 0.2202(6) 0.7162(6) 0.394(13) Uani 1 1 d . . .
F52 F 0.4934(7) 0.2631(5) 0.8074(4) 0.197(4) Uani 1 1 d . . .
F53 F 0.6557(8) 0.2703(11) 0.7594(5) 0.300(8) Uani 1 1 d . . .
F54 F 0.5582(13) 0.3635(7) 0.7591(6) 0.287(7) Uani 1 1 d . . .
F55 F 0.6207(7) 0.3215(6) 0.6634(4) 0.211(4) Uani 1 1 d . . .
F56 F 0.4681(8) 0.3246(7) 0.7119(5) 0.237(5) Uani 1 1 d . . .
P6 P 0.0887(2) 0.29859(13) 0.22850(11) 0.0891(7) Uani 1 1 d . . .
F61 F -0.0005(8) 0.2832(10) 0.2069(6) 0.278(7) Uani 1 1 d . . .
F62 F 0.0308(9) 0.3436(11) 0.2760(8) 0.361(10) Uani 1 1 d . . .
F63 F 0.0737(13) 0.2316(7) 0.2754(8) 0.367(10) Uani 1 1 d . . .
F64 F 0.1802(7) 0.3117(9) 0.2483(6) 0.259(6) Uani 1 1 d . . .
F65 F 0.1596(8) 0.2588(7) 0.1706(6) 0.232(5) Uani 1 1 d . . .
F66 F 0.1072(14) 0.3617(6) 0.1699(6) 0.323(9) Uani 1 1 d . . .
Cl1A Cl 0.7724(5) 0.0364(4) 0.6873(5) 0.289(4) Uani 0.5 1 d P A 1
Cl2A Cl 0.7118(7) -0.0380(6) 0.8216(5) 0.338(5) Uani 0.5 1 d P A 1
C501 C 0.711(2) 0.0508(14) 0.7549(17) 0.157(11) Uani 0.5 1 d P A 1
H50A H 0.6428 0.0671 0.7527 0.188 Uiso 0.5 1 calc PR A 1
H50B H 0.7372 0.092 0.7674 0.188 Uiso 0.5 1 calc PR A 1
Cl1B Cl 0.7724(5) 0.0364(4) 0.6873(5) 0.289(4) Uani 0.5 1 d P B 2
Cl2B Cl 0.7118(7) -0.0380(6) 0.8216(5) 0.338(5) Uani 0.5 1 d P B 2
C502 C 0.765(3) -0.0614(15) 0.7679(15) 0.164(12) Uani 0.5 1 d P B 2
H50C H 0.7348 -0.1027 0.7585 0.197 Uiso 0.5 1 calc PR B 2
H50D H 0.8316 -0.0802 0.7726 0.197 Uiso 0.5 1 calc PR B 2

loop_
_atom_site_aniso_label
_atom_site_aniso_U_11
_atom_site_aniso_U_22
_atom_site_aniso_U_33
_atom_site_aniso_U_23
_atom_site_aniso_U_13
_atom_site_aniso_U_12
Fe1 0.0808(7) 0.0575(5) 0.0512(5) -0.0139(4) -0.0266(5) 0.0040(5)
P101 0.0756(12) 0.0553(9) 0.0539(9) -0.0155(7) -0.0198(9) 0.0027(8)
P102 0.0761(12) 0.0625(10) 0.0570(10) -0.0167(8) -0.0239(9) 0.0120(9)
C101 0.096(6) 0.091(5) 0.062(4) -0.011(4) -0.032(4) -0.018(5)
C106 0.144(9) 0.114(6) 0.071(5) 0.017(5) -0.053(6) -0.040(6)
C105 0.102(6) 0.099(6) 0.055(4) -0.031(4) -0.028(4) -0.001(5)
C110 0.127(8) 0.161(9) 0.065(5) -0.049(6) -0.027(5) -0.005(7)
C104 0.108(6) 0.081(5) 0.071(5) -0.028(4) -0.051(5) 0.004(5)
C109 0.182(10) 0.088(5) 0.112(7) -0.059(5) -0.052(7) -0.008(6)
C103 0.099(6) 0.082(5) 0.065(4) -0.012(4) -0.042(4) -0.013(5)
C108 0.114(7) 0.110(6) 0.087(6) -0.010(5) -0.043(5) -0.021(6)
C102 0.105(7) 0.078(5) 0.067(4) -0.010(4) -0.043(5) 0.002(5)
C107 0.138(8) 0.092(6) 0.112(7) -0.009(5) -0.073(7) 0.017(6)
C113 0.072(5) 0.060(4) 0.056(4) -0.009(3) -0.010(4) 0.002(3)
C114 0.082(5) 0.070(4) 0.056(4) -0.022(3) -0.006(4) -0.005(4)
C115 0.097(6) 0.069(4) 0.068(5) -0.025(4) -0.010(5) 0.018(4)
C116 0.101(7) 0.084(5) 0.082(5) -0.015(4) -0.017(5) 0.041(5)
C117 0.089(6) 0.092(5) 0.090(6) -0.018(5) -0.033(5) 0.031(5)
C118 0.085(5) 0.073(4) 0.074(5) -0.009(4) -0.024(4) -0.004(4)
C119 0.077(5) 0.065(4) 0.063(4) -0.006(3) -0.028(4) -0.006(4)
C120 0.102(6) 0.066(4) 0.061(4) -0.012(3) -0.008(4) -0.006(4)
C121 0.115(7) 0.095(6) 0.066(5) -0.017(4) -0.002(5) -0.020(5)
C122 0.127(8) 0.096(6) 0.069(5) -0.003(5) -0.017(5) -0.035(6)
C123 0.129(8) 0.067(4) 0.084(6) 0.002(4) -0.046(6) -0.032(5)
C124 0.111(6) 0.060(4) 0.081(5) -0.019(4) -0.032(5) 0.004(4)
C125 0.074(5) 0.065(4) 0.064(4) -0.019(3) -0.026(4) 0.012(3)
C126 0.085(6) 0.091(5) 0.097(6) -0.016(4) -0.045(5) 0.013(5)
C127 0.071(6) 0.124(7) 0.106(7) -0.027(6) -0.036(5) 0.012(5)
C128 0.084(6) 0.121(7) 0.091(6) -0.024(6) -0.023(5) -0.007(6)
C129 0.087(6) 0.107(6) 0.070(5) -0.009(4) -0.016(5) 0.006(5)
C130 0.071(5) 0.092(5) 0.059(4) -0.016(4) -0.012(4) 0.010(4)
C131 0.080(5) 0.067(4) 0.077(5) -0.022(4) -0.028(4) 0.005(4)
C132 0.090(5) 0.070(4) 0.077(5) -0.008(4) -0.034(4) 0.003(4)
C133 0.115(7) 0.070(5) 0.124(8) 0.001(5) -0.067(6) -0.002(5)
C134 0.108(7) 0.065(5) 0.159(10) -0.037(6) -0.066(7) 0.013(5)
C135 0.093(6) 0.083(5) 0.124(7) -0.058(5) -0.036(6) 0.019(5)
C136 0.089(6) 0.080(5) 0.102(6) -0.041(4) -0.030(5) 0.011(4)
C112 0.088(5) 0.068(4) 0.054(4) -0.022(3) -0.032(4) 0.010(4)
C111 0.068(4) 0.071(4) 0.068(4) -0.024(3) -0.026(4) 0.014(3)
C137 0.081(5) 0.056(4) 0.059(4) -0.017(3) -0.021(4) 0.009(3)
C138 0.078(5) 0.063(4) 0.059(4) -0.019(3) -0.011(4) 0.004(3)
C139 0.083(5) 0.055(4) 0.053(4) -0.012(3) -0.001(4) 0.003(4)
C152 0.078(5) 0.061(4) 0.050(4) -0.018(3) -0.003(4) 0.012(4)
C151 0.078(5) 0.068(4) 0.053(4) -0.012(3) -0.010(4) 0.003(4)
C150 0.100(6) 0.084(5) 0.072(5) -0.016(4) -0.019(5) 0.001(5)
C149 0.106(7) 0.093(6) 0.067(5) -0.008(4) -0.035(5) 0.016(5)
C148 0.117(7) 0.069(4) 0.057(4) -0.008(4) -0.015(5) 0.013(5)
C147 0.098(6) 0.056(4) 0.052(4) -0.011(3) 0.006(4) 0.009(4)
C146 0.101(6) 0.058(4) 0.049(4) -0.007(3) 0.003(4) 0.006(4)
C145 0.093(6) 0.064(4) 0.062(4) -0.017(3) -0.004(4) -0.007(4)
C144 0.123(8) 0.092(6) 0.088(6) -0.030(5) -0.010(6) -0.028(6)
C143 0.135(9) 0.103(7) 0.102(7) -0.027(6) -0.021(7) -0.034(7)
C142 0.111(8) 0.115(7) 0.116(8) -0.021(6) -0.040(6) -0.022(6)
C141 0.096(6) 0.082(5) 0.087(6) -0.017(4) -0.021(5) -0.019(5)
C140 0.088(6) 0.067(4) 0.059(4) -0.017(3) -0.010(4) 0.002(4)
C153 0.135(8) 0.060(4) 0.068(5) -0.008(4) 0.013(5) -0.003(5)
N154 0.153(7) 0.070(4) 0.082(5) 0.005(4) -0.003(5) 0.006(4)
Fe2 0.0823(7) 0.0517(5) 0.0496(5) -0.0113(4) -0.0238(5) 0.0040(5)
P201 0.0812(13) 0.0523(9) 0.0571(10) -0.0113(7) -0.0229(9) 0.0031(8)
P202 0.0845(13) 0.0594(9) 0.0560(10) -0.0173(8) -0.0259(9) 0.0128(9)
C201 0.106(6) 0.062(4) 0.062(4) -0.008(3) -0.046(4) 0.009(4)
C206 0.115(7) 0.097(6) 0.109(7) -0.003(5) -0.067(6) 0.021(5)
C205 0.096(6) 0.077(4) 0.054(4) -0.007(3) -0.031(4) -0.005(4)
C210 0.148(9) 0.100(6) 0.071(5) 0.018(5) -0.047(6) -0.028(6)
C204 0.111(6) 0.087(5) 0.051(4) -0.023(4) -0.028(4) 0.008(5)
C209 0.123(8) 0.151(8) 0.064(5) -0.037(5) -0.019(5) 0.025(7)
C203 0.131(7) 0.062(4) 0.058(4) -0.012(3) -0.042(5) -0.005(5)
C208 0.169(10) 0.071(5) 0.102(6) -0.038(4) -0.057(6) -0.003(5)
C202 0.093(6) 0.067(4) 0.065(4) -0.011(3) -0.036(4) -0.006(4)
C207 0.109(7) 0.111(6) 0.089(6) -0.019(5) -0.050(5) -0.018(6)
C219 0.080(5) 0.062(4) 0.057(4) -0.007(3) -0.018(4) 0.002(4)
C220 0.081(5) 0.066(4) 0.058(4) -0.014(3) -0.001(4) -0.002(4)
C221 0.120(8) 0.072(5) 0.066(5) -0.016(4) 0.004(5) 0.017(5)
C222 0.107(7) 0.105(7) 0.094(6) -0.019(5) -0.023(6) 0.046(6)
C223 0.092(6) 0.107(6) 0.097(6) -0.015(5) -0.038(5) 0.025(5)
C224 0.090(6) 0.086(5) 0.089(6) -0.020(4) -0.026(5) 0.014(5)
C213 0.092(5) 0.063(4) 0.066(4) -0.001(3) -0.034(4) -0.015(4)
C214 0.107(7) 0.077(5) 0.090(6) 0.000(4) -0.018(5) -0.010(5)
C215 0.117(9) 0.112(8) 0.136(9) 0.017(7) 0.006(7) -0.034(7)
C216 0.120(9) 0.098(7) 0.165(11) 0.045(7) -0.048(8) -0.049(7)
C217 0.117(8) 0.084(6) 0.126(8) -0.005(6) -0.054(7) -0.030(6)
C218 0.118(7) 0.057(4) 0.088(5) 0.000(4) -0.039(5) -0.012(4)
C231 0.096(6) 0.067(4) 0.082(5) -0.027(4) -0.044(4) 0.017(4)
C232 0.115(7) 0.065(4) 0.098(6) -0.015(4) -0.039(5) 0.010(4)
C233 0.163(10) 0.066(5) 0.135(9) -0.003(5) -0.088(8) -0.004(6)
C234 0.146(10) 0.073(6) 0.195(13) -0.058(7) -0.100(10) 0.033(6)
C235 0.106(7) 0.091(6) 0.162(10) -0.068(7) -0.062(7) 0.033(6)
C236 0.097(6) 0.076(5) 0.107(6) -0.041(4) -0.041(5) 0.033(4)
C225 0.085(5) 0.083(5) 0.059(4) -0.018(4) -0.018(4) 0.012(4)
C226 0.079(6) 0.099(6) 0.093(6) -0.017(5) -0.033(5) 0.024(5)
C227 0.089(7) 0.128(8) 0.103(7) -0.023(6) -0.051(6) 0.028(6)
C228 0.076(6) 0.147(9) 0.093(6) -0.021(6) -0.026(5) 0.004(6)
C229 0.096(7) 0.113(6) 0.071(5) -0.018(5) -0.012(5) -0.015(6)
C230 0.091(6) 0.082(5) 0.059(4) -0.015(4) -0.018(4) 0.016(4)
C212 0.101(6) 0.071(4) 0.050(4) -0.019(3) -0.024(4) 0.007(4)
C211 0.100(6) 0.065(4) 0.067(4) -0.015(3) -0.032(4) -0.004(4)
C237 0.078(5) 0.054(3) 0.052(3) -0.015(3) -0.021(3) 0.001(3)
C238 0.075(5) 0.062(4) 0.060(4) -0.017(3) -0.016(3) 0.002(3)
C239 0.071(4) 0.051(3) 0.053(4) -0.008(3) -0.008(3) 0.010(3)
C252 0.075(5) 0.055(3) 0.048(3) -0.011(3) -0.004(3) 0.001(3)
C251 0.079(5) 0.067(4) 0.061(4) -0.008(3) -0.012(4) -0.008(4)
C250 0.077(5) 0.087(5) 0.079(5) -0.013(4) -0.014(5) -0.005(4)
C249 0.083(6) 0.096(6) 0.078(5) 0.003(4) -0.026(5) 0.016(5)
C248 0.091(6) 0.072(4) 0.070(5) -0.004(4) -0.015(4) 0.019(4)
C247 0.075(5) 0.059(4) 0.050(4) -0.010(3) -0.006(3) 0.017(4)
C246 0.092(6) 0.054(4) 0.056(4) -0.004(3) -0.002(4) -0.003(4)
C245 0.102(6) 0.056(4) 0.062(4) -0.016(3) -0.013(4) -0.001(4)
C244 0.118(7) 0.067(4) 0.076(5) -0.007(4) -0.026(5) -0.024(5)
C243 0.123(8) 0.097(6) 0.099(7) -0.017(5) -0.021(6) -0.046(6)
C242 0.116(8) 0.128(8) 0.090(6) -0.022(6) -0.033(6) -0.028(7)
C241 0.097(6) 0.083(5) 0.071(5) -0.012(4) -0.021(5) -0.005(5)
C240 0.074(5) 0.062(4) 0.056(4) -0.014(3) -0.005(4) -0.003(4)
C253 0.120(7) 0.067(4) 0.058(4) -0.006(4) -0.001(4) -0.007(4)
N254 0.134(7) 0.065(4) 0.091(5) 0.006(4) -0.020(5) 0.001(4)
P5 0.125(2) 0.0979(16) 0.0733(14) -0.0105(12) -0.0426(15) -0.0037(15)
F51 0.84(4) 0.133(7) 0.226(11) -0.079(7) -0.106(17) -0.096(13)
F52 0.224(9) 0.254(9) 0.115(5) 0.048(5) -0.067(6) -0.097(7)
F53 0.172(8) 0.55(2) 0.145(7) -0.058(11) -0.069(7) 0.140(12)
F54 0.41(2) 0.239(11) 0.250(12) -0.113(10) -0.058(13) -0.112(13)
F55 0.173(7) 0.330(11) 0.091(5) 0.007(6) 0.011(5) -0.045(7)
F56 0.182(8) 0.357(14) 0.164(8) 0.065(8) -0.091(7) -0.056(9)
P6 0.1106(19) 0.0910(14) 0.0671(12) -0.0039(11) -0.0307(13) -0.0117(14)
F61 0.176(8) 0.51(2) 0.183(9) -0.037(12) -0.068(7) -0.148(12)
F62 0.228(11) 0.60(3) 0.327(16) -0.359(19) -0.082(11) 0.164(14)
F63 0.41(2) 0.255(12) 0.375(19) 0.219(13) -0.135(17) -0.144(14)
F64 0.152(7) 0.468(19) 0.214(10) -0.144(13) -0.068(7) -0.046(10)
F65 0.198(9) 0.292(12) 0.234(10) -0.139(10) -0.050(8) 0.010(8)
F66 0.47(2) 0.204(10) 0.212(11) 0.075(9) -0.029(14) -0.039(12)
Cl1A 0.222(6) 0.281(7) 0.372(10) -0.091(7) -0.088(7) 0.027(5)
Cl2A 0.286(9) 0.345(10) 0.359(11) -0.048(9) -0.112(8) 0.102(7)
C501 0.15(2) 0.14(2) 0.23(3) -0.10(2) -0.10(2) 0.029(17)
Cl1B 0.222(6) 0.281(7) 0.372(10) -0.091(7) -0.088(7) 0.027(5)
Cl2B 0.286(9) 0.345(10) 0.359(11) -0.048(9) -0.112(8) 0.102(7)
C502 0.20(3) 0.14(2) 0.19(3) -0.10(2) -0.10(2) 0.06(2)

loop_
_atom_type_symbol
_atom_type_description
_atom_type_scat_dispersion_real
_atom_type_scat_dispersion_imag
_atom_type_scat_source
C C 0.0033 0.0016 'International Tables Vol C Tables 4.2.6.8 and 6.1.1.4'
N N 0.0061 0.0033 'International Tables Vol C Tables 4.2.6.8 and 6.1.1.4'
F F 0.0171 0.0103 'International Tables Vol C Tables 4.2.6.8 and 6.1.1.4'
P P 0.1023 0.0942 'International Tables Vol C Tables 4.2.6.8 and 6.1.1.4'
Fe Fe 0.3463 0.8444 'International Tables Vol C Tables 4.2.6.8 and 6.1.1.4'
H H 0 0 'International Tables Vol C Tables 4.2.6.8 and 6.1.1.4'
Cl Cl 0.1484 0.1585 'International Tables Vol C Tables 4.2.6.8 and 6.1.1.4'

loop_
_exptl_crystal_face_index_h
_exptl_crystal_face_index_k
_exptl_crystal_face_index_l
_exptl_crystal_face_perp_dist
1 2 -13 0.182
-1 -1 6 0.18
-9 1 -6 0.168
5 0 -1 0.154
-9 -1 6 0.187
0 -5 -6 0.172
0 0 -1 0.176
0 1 1 0.185
0 0 1 0.161
1 6 6 0.161
-1 -6 -7 0.158
-8 -9 0 0.202
4 5 0 0.134
4 -13 -3 0.324
-3 2 1 0.191
7 8 12 0.107
-4 -5 -7 0.065
-2 0 -3 0.16
-4 -3 -6 0.073

loop_
_geom_angle_atom_site_label_1
_geom_angle_atom_site_label_2
_geom_angle_atom_site_label_3
_geom_angle
C137 Fe1 C104 90.0(3)
C137 Fe1 C105 117.5(3)
C104 Fe1 C105 38.7(2)
C137 Fe1 C103 98.8(3)
C104 Fe1 C103 38.7(2)
C105 Fe1 C103 64.9(3)
C137 Fe1 C101 154.1(3)
C104 Fe1 C101 64.5(3)
C105 Fe1 C101 38.5(2)
C103 Fe1 C101 64.5(3)
C137 Fe1 C102 135.2(3)
C104 Fe1 C102 64.3(3)
C105 Fe1 C102 64.4(3)
C103 Fe1 C102 38.4(2)
C101 Fe1 C102 38.2(2)
C137 Fe1 P102 85.11(19)
C104 Fe1 P102 145.6(2)
C105 Fe1 P102 156.7(2)
C103 Fe1 P102 108.6(2)
C101 Fe1 P102 118.2(2)
C102 Fe1 P102 96.2(2)
C137 Fe1 P101 87.9(3)
C104 Fe1 P101 128.7(2)
C105 Fe1 P101 100.2(2)
C103 Fe1 P101 165.1(2)
C101 Fe1 P101 104.4(2)
C102 Fe1 P101 136.9(2)
P102 Fe1 P101 85.17(8)
C111 P101 C113 103.7(3)
C111 P101 C119 106.0(3)
C113 P101 C119 100.1(3)
C111 P101 Fe1 107.8(2)
C113 P101 Fe1 117.6(3)
C119 P101 Fe1 120.0(3)
C125 P102 C112 109.4(3)
C125 P102 C131 104.1(3)
C112 P102 C131 100.1(3)
C125 P102 Fe1 113.3(2)
C112 P102 Fe1 104.4(2)
C131 P102 Fe1 124.2(2)
C105 C101 C102 107.7(6)
C105 C101 C106 125.1(7)
C102 C101 C106 126.0(7)
C105 C101 Fe1 69.2(4)
C102 C101 Fe1 71.1(4)
C106 C101 Fe1 135.0(6)
C101 C106 H10A 109.5
C101 C106 H10B 109.5
H10A C106 H10B 109.5
C101 C106 H10C 109.5
H10A C106 H10C 109.5
H10B C106 H10C 109.5
C104 C105 C101 108.2(6)
C104 C105 C110 126.2(7)
C101 C105 C110 125.1(8)
C104 C105 Fe1 70.6(4)
C101 C105 Fe1 72.3(4)
C110 C105 Fe1 129.0(6)
C105 C110 H11A 109.5
C105 C110 H11B 109.5
H11A C110 H11B 109.5
C105 C110 H11C 109.5
H11A C110 H11C 109.5
H11B C110 H11C 109.5
C103 C104 C105 108.2(6)
C103 C104 C109 125.8(8)
C105 C104 C109 125.8(8)
C103 C104 Fe1 70.8(4)
C105 C104 Fe1 70.7(4)
C109 C104 Fe1 128.6(6)
C104 C109 H10D 109.5
C104 C109 H10E 109.5
H10D C109 H10E 109.5
C104 C109 H10F 109.5
H10D C109 H10F 109.5
H10E C109 H10F 109.5
C104 C103 C102 108.1(6)
C104 C103 C108 125.9(7)
C102 C103 C108 125.7(7)
C104 C103 Fe1 70.5(4)
C102 C103 Fe1 72.4(4)
C108 C103 Fe1 127.9(6)
C103 C108 H10G 109.5
C103 C108 H10H 109.5
H10G C108 H10H 109.5
C103 C108 H10I 109.5
H10G C108 H10I 109.5
H10H C108 H10I 109.5
C103 C102 C101 107.8(6)
C103 C102 C107 125.3(8)
C101 C102 C107 126.0(7)
C103 C102 Fe1 69.1(4)
C101 C102 Fe1 70.7(4)
C107 C102 Fe1 134.0(6)
C102 C107 H10J 109.5
C102 C107 H10K 109.5
H10J C107 H10K 109.5
C102 C107 H10L 109.5
H10J C107 H10L 109.5
H10K C107 H10L 109.5
C118 C113 C114 118.6(7)
C118 C113 P101 119.7(5)
C114 C113 P101 121.6(6)
C115 C114 C113 119.6(8)
C115 C114 H114 120.2
C113 C114 H114 120.2
C116 C115 C114 120.6(8)
C116 C115 H115 119.7
C114 C115 H115 119.7
C117 C116 C115 120.5(7)
C117 C116 H116 119.8
C115 C116 H116 119.8
C116 C117 C118 119.8(9)
C116 C117 H117 120.1
C118 C117 H117 120.1
C117 C118 C113 121.0(8)
C117 C118 H118 119.5
C113 C118 H118 119.5
C120 C119 C124 117.6(6)
C120 C119 P101 120.5(5)
C124 C119 P101 121.3(6)
C119 C120 C121 120.9(7)
C119 C120 H120 119.6
C121 C120 H120 119.6
C122 C121 C120 120.6(8)
C122 C121 H121 119.7
C120 C121 H121 119.7
C121 C122 C123 120.9(8)
C121 C122 H122 119.5
C123 C122 H122 119.5
C122 C123 C124 119.4(7)
C122 C123 H123 120.3
C124 C123 H123 120.3
C123 C124 C119 120.6(7)
C123 C124 H124 119.7
C119 C124 H124 119.7
C130 C125 C126 116.7(7)
C130 C125 P102 122.2(6)
C126 C125 P102 120.7(6)
C125 C126 C127 121.0(8)
C125 C126 H126 119.5
C127 C126 H126 119.5
C128 C127 C126 119.7(9)
C128 C127 H127 120.1
C126 C127 H127 120.1
C127 C128 C129 120.3(9)
C127 C128 H128 119.8
C129 C128 H128 119.8
C128 C129 C130 120.2(9)
C128 C129 H129 119.9
C130 C129 H129 119.9
C125 C130 C129 122.0(8)
C125 C130 H130 119
C129 C130 H130 119
C132 C131 C136 118.6(7)
C132 C131 P102 121.8(5)
C136 C131 P102 119.3(6)
C131 C132 C133 121.4(8)
C131 C132 H132 119.3
C133 C132 H132 119.3
C132 C133 C134 118.4(9)
C132 C133 H133 120.8
C134 C133 H133 120.8
C135 C134 C133 121.1(8)
C135 C134 H134 119.5
C133 C134 H134 119.5
C134 C135 C136 120.0(8)
C134 C135 H135 120
C136 C135 H135 120
C131 C136 C135 120.4(8)
C131 C136 H136 119.8
C135 C136 H136 119.8
C111 C112 P102 106.2(4)
C111 C112 H11D 110.5
P102 C112 H11D 110.5
C111 C112 H11E 110.5
P102 C112 H11E 110.5
H11D C112 H11E 108.7
C112 C111 P101 111.6(5)
C112 C111 H11F 109.3
P101 C111 H11F 109.3
C112 C111 H11G 109.3
P101 C111 H11G 109.3
H11F C111 H11G 108
C138 C137 Fe1 177.6(6)
C137 C138 C139 178.2(7)
C152 C139 C140 121.0(7)
C152 C139 C138 120.3(7)
C140 C139 C138 118.6(8)
C139 C152 C151 122.3(7)
C139 C152 C147 120.6(8)
C151 C152 C147 117.1(8)
C150 C151 C152 121.7(7)
C150 C151 H151 119.1
C152 C151 H151 119.1
C151 C150 C149 120.3(9)
C151 C150 H150 119.8
C149 C150 H150 119.8
C148 C149 C150 120.1(9)
C148 C149 H149 120
C150 C149 H149 120
C149 C148 C147 121.4(8)
C149 C148 H148 119.3
C147 C148 H148 119.3
C148 C147 C146 123.7(7)
C148 C147 C152 119.4(8)
C146 C147 C152 116.9(9)
C145 C146 C147 124.0(7)
C145 C146 C153 118.3(9)
C147 C146 C153 117.6(9)
C146 C145 C144 122.6(9)
C146 C145 C140 118.7(8)
C144 C145 C140 118.6(10)
C143 C144 C145 120.3(10)
C143 C144 H144 119.9
C145 C144 H144 119.9
C144 C143 C142 121.5(11)
C144 C143 H143 119.3
C142 C143 H143 119.3
C141 C142 C143 118.3(11)
C141 C142 H142 120.9
C143 C142 H142 120.9
C142 C141 C140 122.4(9)
C142 C141 H141 118.8
C140 C141 H141 118.8
C141 C140 C139 122.8(7)
C141 C140 C145 118.8(8)
C139 C140 C145 118.4(8)
N154 C153 C146 175.6(10)
C237 Fe2 C204 116.0(3)
C237 Fe2 C203 88.7(3)
C204 Fe2 C203 39.2(2)
C237 Fe2 C202 99.6(3)
C204 Fe2 C202 65.2(3)
C203 Fe2 C202 39.2(2)
C237 Fe2 C205 153.4(3)
C204 Fe2 C205 38.9(2)
C203 Fe2 C205 65.4(3)
C202 Fe2 C205 64.5(3)
C237 Fe2 C201 136.4(3)
C204 Fe2 C201 64.2(3)
C203 Fe2 C201 64.6(3)
C202 Fe2 C201 38.1(2)
C205 Fe2 C201 37.8(2)
C237 Fe2 P201 87.7(2)
C204 Fe2 P201 101.1(2)
C203 Fe2 P201 130.3(2)
C202 Fe2 P201 166.2(2)
C205 Fe2 P201 104.1(2)
C201 Fe2 P201 135.9(2)
C237 Fe2 P202 86.71(18)
C204 Fe2 P202 156.5(2)
C203 Fe2 P202 144.5(2)
C202 Fe2 P202 107.2(2)
C205 Fe2 P202 117.63(19)
C201 Fe2 P202 95.76(19)
P201 Fe2 P202 84.72(8)
C213 P201 C219 100.8(3)
C213 P201 C211 106.2(3)
C219 P201 C211 104.6(4)
C213 P201 Fe2 118.4(3)
C219 P201 Fe2 118.0(3)
C211 P201 Fe2 107.5(3)
C225 P202 C212 108.5(4)
C225 P202 C231 104.4(4)
C212 P202 C231 99.7(4)
C225 P202 Fe2 114.1(2)
C212 P202 Fe2 104.0(2)
C231 P202 Fe2 124.4(3)
C205 C201 C202 109.0(6)
C205 C201 C206 126.0(7)
C202 C201 C206 124.4(7)
C205 C201 Fe2 70.4(4)
C202 C201 Fe2 69.4(4)
C206 C201 Fe2 133.1(6)
C201 C206 H20A 109.5
C201 C206 H20B 109.5
H20A C206 H20B 109.5
C201 C206 H20C 109.5
H20A C206 H20C 109.5
H20B C206 H20C 109.5
C201 C205 C204 107.0(6)
C201 C205 C210 126.9(7)
C204 C205 C210 124.7(7)
C201 C205 Fe2 71.8(4)
C204 C205 Fe2 68.1(4)
C210 C205 Fe2 135.5(6)
C205 C210 H21A 109.5
C205 C210 H21B 109.5
H21A C210 H21B 109.5
C205 C210 H21C 109.5
H21A C210 H21C 109.5
H21B C210 H21C 109.5
C203 C204 C205 109.0(6)
C203 C204 C209 125.1(7)
C205 C204 C209 125.0(7)
C203 C204 Fe2 70.6(4)
C205 C204 Fe2 73.0(4)
C209 C204 Fe2 131.1(6)
C204 C209 H20D 109.5
C204 C209 H20E 109.5
H20D C209 H20E 109.5
C204 C209 H20F 109.5
H20D C209 H20F 109.5
H20E C209 H20F 109.5
C204 C203 C202 107.3(5)
C204 C203 C208 126.8(7)
C202 C203 C208 125.2(7)
C204 C203 Fe2 70.2(4)
C202 C203 Fe2 71.8(4)
C208 C203 Fe2 130.8(6)
C203 C208 H20G 109.5
C203 C208 H20H 109.5
H20G C208 H20H 109.5
C203 C208 H20I 109.5
H20G C208 H20I 109.5
H20H C208 H20I 109.5
C201 C202 C203 107.7(6)
C201 C202 C207 126.0(7)
C203 C202 C207 126.2(6)
C201 C202 Fe2 72.5(4)
C203 C202 Fe2 69.0(4)
C207 C202 Fe2 126.9(5)
C202 C207 H20J 109.5
C202 C207 H20K 109.5
H20J C207 H20K 109.5
C202 C207 H20L 109.5
H20J C207 H20L 109.5
H20K C207 H20L 109.5
C220 C219 C224 119.0(7)
C220 C219 P201 123.0(7)
C224 C219 P201 117.9(6)
C219 C220 C221 120.1(9)
C219 C220 H220 120
C221 C220 H220 120
C222 C221 C220 119.1(8)
C222 C221 H221 120.5
C220 C221 H221 120.5
C221 C222 C223 122.3(9)
C221 C222 H222 118.8
C223 C222 H222 118.8
C222 C223 C224 117.5(10)
C222 C223 H223 121.3
C224 C223 H223 121.3
C219 C224 C223 121.9(9)
C219 C224 H224 119
C223 C224 H224 119
C214 C213 C218 118.9(7)
C214 C213 P201 119.8(5)
C218 C213 P201 120.9(6)
C213 C214 C215 119.4(8)
C213 C214 H214 120.3
C215 C214 H214 120.3
C216 C215 C214 119.9(10)
C216 C215 H215 120
C214 C215 H215 120
C217 C216 C215 119.7(9)
C217 C216 H216 120.2
C215 C216 H216 120.2
C218 C217 C216 120.6(9)
C218 C217 H217 119.7
C216 C217 H217 119.7
C217 C218 C213 121.5(9)
C217 C218 H218 119.2
C213 C218 H218 119.2
C232 C231 C236 118.5(7)
C232 C231 P202 121.8(6)
C236 C231 P202 119.5(6)
C231 C232 C233 119.1(9)
C231 C232 H232 120.5
C233 C232 H232 120.5
C234 C233 C232 122.2(10)
C234 C233 H233 118.9
C232 C233 H233 118.9
C233 C234 C235 119.4(9)
C233 C234 H234 120.3
C235 C234 H234 120.3
C234 C235 C236 120.7(10)
C234 C235 H235 119.6
C236 C235 H235 119.6
C231 C236 C235 120.1(9)
C231 C236 H236 120
C235 C236 H236 120
C230 C225 C226 117.7(8)
C230 C225 P202 121.0(6)
C226 C225 P202 120.9(6)
C227 C226 C225 120.6(9)
C227 C226 H226 119.7
C225 C226 H226 119.7
C228 C227 C226 120.8(9)
C228 C227 H227 119.6
C226 C227 H227 119.6
C227 C228 C229 120.0(10)
C227 C228 H228 120
C229 C228 H228 120
C228 C229 C230 120.7(9)
C228 C229 H229 119.7
C230 C229 H229 119.7
C229 C230 C225 120.1(8)
C229 C230 H230 120
C225 C230 H230 120
C211 C212 P202 106.8(5)
C211 C212 H21D 110.4
P202 C212 H21D 110.4
C211 C212 H21E 110.4
P202 C212 H21E 110.4
H21D C212 H21E 108.6
C212 C211 P201 111.3(5)
C212 C211 H21F 109.4
P201 C211 H21F 109.4
C212 C211 H21G 109.4
P201 C211 H21G 109.4
H21F C211 H21G 108
C238 C237 Fe2 178.1(6)
C237 C238 C239 177.7(8)
C252 C239 C238 119.7(7)
C252 C239 C240 120.2(6)
C238 C239 C240 120.1(7)
C239 C252 C251 122.7(6)
C239 C252 C247 119.9(7)
C251 C252 C247 117.4(8)
C250 C251 C252 122.4(7)
C250 C251 H251 118.8
C252 C251 H251 118.8
C251 C250 C249 119.9(9)
C251 C250 H250 120
C249 C250 H250 120
C248 C249 C250 120.2(9)
C248 C249 H249 119.9
C250 C249 H249 119.9
C249 C248 C247 120.9(7)
C249 C248 H248 119.6
C247 C248 H248 119.6
C248 C247 C246 121.7(7)
C248 C247 C252 119.2(8)
C246 C247 C252 119.1(8)
C245 C246 C247 121.6(7)
C245 C246 C253 119.7(8)
C247 C246 C253 118.8(8)
C246 C245 C240 119.5(8)
C246 C245 C244 122.7(8)
C240 C245 C244 117.8(9)
C243 C244 C245 121.5(8)
C243 C244 H244 119.3
C245 C244 H244 119.3
C244 C243 C242 121.6(9)
C244 C243 H243 119.2
C242 C243 H243 119.2
C241 C242 C243 118.6(11)
C241 C242 H242 120.7
C243 C242 H242 120.7
C242 C241 C240 120.9(9)
C242 C241 H241 119.5
C240 C241 H241 119.5
C241 C240 C245 119.5(8)
C241 C240 C239 120.9(7)
C245 C240 C239 119.5(8)
N254 C253 C246 177.8(10)
F51 P5 F54 172.6(10)
F51 P5 F55 91.4(7)
F54 P5 F55 94.4(6)
F51 P5 F56 88.2(11)
F54 P5 F56 87.6(9)
F55 P5 F56 86.9(6)
F51 P5 F53 99.6(11)
F54 P5 F53 84.7(10)
F55 P5 F53 92.2(6)
F56 P5 F53 172.2(9)
F51 P5 F52 88.2(6)
F54 P5 F52 85.7(6)
F55 P5 F52 176.3(6)
F56 P5 F52 89.4(5)
F53 P5 F52 91.6(6)
F63 P6 F62 92.1(10)
F63 P6 F66 170.4(11)
F62 P6 F66 96.5(10)
F63 P6 F64 92.2(10)
F62 P6 F64 88.7(7)
F66 P6 F64 92.2(9)
F63 P6 F61 87.5(9)
F62 P6 F61 93.5(8)
F66 P6 F61 87.8(10)
F64 P6 F61 177.7(8)
F63 P6 F65 95.0(9)
F62 P6 F65 172.3(10)
F66 P6 F65 76.6(7)
F64 P6 F65 88.0(6)
F61 P6 F65 89.8(7)
Cl1A C501 Cl2A 111.5(15)
Cl1A C501 H50A 109.3
Cl2A C501 H50A 109.3
Cl1A C501 H50B 109.3
Cl2A C501 H50B 109.3
H50A C501 H50B 108
H50C C502 H50D 108.7

loop_
_geom_bond_atom_site_label_1
_geom_bond_atom_site_label_2
_geom_bond_distance
Fe1 C137 1.874(7)
Fe1 C104 2.128(7)
Fe1 C105 2.128(7)
Fe1 C103 2.132(8)
Fe1 C101 2.170(7)
Fe1 C102 2.175(8)
Fe1 P102 2.2640(19)
Fe1 P101 2.269(2)
P101 C111 1.827(7)
P101 C113 1.830(7)
P101 C119 1.833(7)
P102 C125 1.795(8)
P102 C112 1.839(7)
P102 C131 1.842(7)
C101 C105 1.419(9)
C101 C102 1.422(9)
C101 C106 1.510(9)
C106 H10A 0.96
C106 H10B 0.96
C106 H10C 0.96
C105 C104 1.411(9)
C105 C110 1.506(10)
C110 H11A 0.96
C110 H11B 0.96
C110 H11C 0.96
C104 C103 1.411(9)
C104 C109 1.505(9)
C109 H10D 0.96
C109 H10E 0.96
C109 H10F 0.96
C103 C102 1.419(8)
C103 C108 1.498(9)
C108 H10G 0.96
C108 H10H 0.96
C108 H10I 0.96
C102 C107 1.503(9)
C107 H10J 0.96
C107 H10K 0.96
C107 H10L 0.96
C113 C118 1.383(11)
C113 C114 1.390(9)
C114 C115 1.377(10)
C114 H114 0.93
C115 C116 1.368(13)
C115 H115 0.93
C116 C117 1.357(12)
C116 H116 0.93
C117 C118 1.374(11)
C117 H117 0.93
C118 H118 0.93
C119 C120 1.369(9)
C119 C124 1.402(9)
C120 C121 1.387(10)
C120 H120 0.93
C121 C122 1.344(11)
C121 H121 0.93
C122 C123 1.355(12)
C122 H122 0.93
C123 C124 1.397(10)
C123 H123 0.93
C124 H124 0.93
C125 C130 1.381(9)
C125 C126 1.409(11)
C126 C127 1.420(12)
C126 H126 0.93
C127 C128 1.358(12)
C127 H127 0.93
C128 C129 1.372(13)
C128 H128 0.93
C129 C130 1.398(11)
C129 H129 0.93
C130 H130 0.93
C131 C132 1.361(10)
C131 C136 1.394(10)
C132 C133 1.389(10)
C132 H132 0.93
C133 C134 1.401(13)
C133 H133 0.93
C134 C135 1.329(12)
C134 H134 0.93
C135 C136 1.395(11)
C135 H135 0.93
C136 H136 0.93
C112 C111 1.524(9)
C112 H11D 0.97
C112 H11E 0.97
C111 H11F 0.97
C111 H11G 0.97
C137 C138 1.214(9)
C138 C139 1.429(9)
C139 C152 1.408(11)
C139 C140 1.418(11)
C152 C151 1.422(10)
C152 C147 1.433(9)
C151 C150 1.352(12)
C151 H151 0.93
C150 C149 1.418(11)
C150 H150 0.93
C149 C148 1.342(12)
C149 H149 0.93
C148 C147 1.410(12)
C148 H148 0.93
C147 C146 1.421(12)
C146 C145 1.373(12)
C146 C153 1.432(10)
C145 C144 1.407(12)
C145 C140 1.461(10)
C144 C143 1.356(15)
C144 H144 0.93
C143 C142 1.439(14)
C143 H143 0.93
C142 C141 1.370(12)
C142 H142 0.93
C141 C140 1.378(12)
C141 H141 0.93
C153 N154 1.147(9)
Fe2 C237 1.875(6)
Fe2 C204 2.108(7)
Fe2 C203 2.113(7)
Fe2 C202 2.150(8)
Fe2 C205 2.172(7)
Fe2 C201 2.190(7)
Fe2 P201 2.264(2)
Fe2 P202 2.2667(19)
P201 C213 1.824(7)
P201 C219 1.832(7)
P201 C211 1.841(7)
P202 C225 1.807(8)
P202 C212 1.808(8)
P202 C231 1.827(7)
C201 C205 1.413(9)
C201 C202 1.418(8)
C201 C206 1.501(9)
C206 H20A 0.96
C206 H20B 0.96
C206 H20C 0.96
C205 C204 1.428(8)
C205 C210 1.503(9)
C210 H21A 0.96
C210 H21B 0.96
C210 H21C 0.96
C204 C203 1.416(9)
C204 C209 1.511(9)
C209 H20D 0.96
C209 H20E 0.96
C209 H20F 0.96
C203 C202 1.432(9)
C203 C208 1.511(8)
C208 H20G 0.96
C208 H20H 0.96
C208 H20I 0.96
C202 C207 1.492(9)
C207 H20J 0.96
C207 H20K 0.96
C207 H20L 0.96
C219 C220 1.363(9)
C219 C224 1.376(12)
C220 C221 1.400(11)
C220 H220 0.93
C221 C222 1.351(14)
C221 H221 0.93
C222 C223 1.372(13)
C222 H222 0.93
C223 C224 1.377(11)
C223 H223 0.93
C224 H224 0.93
C213 C214 1.390(11)
C213 C218 1.393(9)
C214 C215 1.401(11)
C214 H214 0.93
C215 C216 1.393(14)
C215 H215 0.93
C216 C217 1.373(14)
C216 H216 0.93
C217 C218 1.351(11)
C217 H217 0.93
C218 H218 0.93
C231 C232 1.387(11)
C231 C236 1.391(10)
C232 C233 1.398(11)
C232 H232 0.93
C233 C234 1.336(15)
C233 H233 0.93
C234 C235 1.362(14)
C234 H234 0.93
C235 C236 1.392(12)
C235 H235 0.93
C236 H236 0.93
C225 C230 1.398(10)
C225 C226 1.409(11)
C226 C227 1.368(13)
C226 H226 0.93
C227 C228 1.365(13)
C227 H227 0.93
C228 C229 1.365(13)
C228 H228 0.93
C229 C230 1.389(12)
C229 H229 0.93
C230 H230 0.93
C212 C211 1.526(10)
C212 H21D 0.97
C212 H21E 0.97
C211 H21F 0.97
C211 H21G 0.97
C237 C238 1.227(8)
C238 C239 1.423(9)
C239 C252 1.402(10)
C239 C240 1.429(10)
C252 C251 1.415(10)
C252 C247 1.426(9)
C251 C250 1.348(11)
C251 H251 0.93
C250 C249 1.400(11)
C250 H250 0.93
C249 C248 1.370(12)
C249 H249 0.93
C248 C247 1.406(12)
C248 H248 0.93
C247 C246 1.410(11)
C246 C245 1.394(12)
C246 C253 1.438(10)
C245 C240 1.422(10)
C245 C244 1.424(12)
C244 C243 1.340(14)
C244 H244 0.93
C243 C242 1.408(14)
C243 H243 0.93
C242 C241 1.394(12)
C242 H242 0.93
C241 C240 1.402(12)
C241 H241 0.93
C253 N254 1.140(9)
P5 F51 1.442(9)
P5 F54 1.451(10)
P5 F55 1.515(7)
P5 F56 1.518(10)
P5 F53 1.520(11)
P5 F52 1.572(7)
P6 F63 1.384(8)
P6 F62 1.404(8)
P6 F66 1.476(9)
P6 F64 1.508(10)
P6 F61 1.511(10)
P6 F65 1.556(9)
Cl1A C501 1.48(3)
Cl2A C501 1.89(3)
C501 H50A 0.97
C501 H50B 0.97
C502 H50C 0.97
C502 H50D 0.97
